data_2202801
loop_
_publ_author_name
'Qingjian Liu'
'Rongjun Qu'
'Jianhua Xu'

_publ_section_title 2-(4-Methoxyphenyl)-4-methylbenzo[<i>de</i>]cyclobut[<i>i</i>]isoquinoline-3,5(2<i>H</i>)-dione
_journal_issue 9
_journal_name_full 'Acta Crystallographica Section E'
_journal_page_first o1246
_journal_page_last o1248
_journal_paper_doi 10.1107/S1600536803016611
_journal_volume 59
_journal_year 2003
_chemical_formula_iupac 'C22 H17 N O3'
_chemical_formula_moiety 'C22 H17 N O3'
_chemical_formula_sum 'C22 H17 N O3'
_chemical_formula_weight 343.37
_chemical_melting_point 441.5(5)
_chemical_name_systematic
;
2-(4-Methoxyphenyl)-4-methylbenzo[de]cyclobut[i]isoquinoline-3,5(2H)-dione
;
_space_group_IT_number 14
_symmetry_cell_setting monoclinic
_symmetry_space_group_name_Hall '-P 2ybc'
_symmetry_space_group_name_H-M 'P 1 21/c 1'
_atom_sites_solution_hydrogens geom
_atom_sites_solution_primary direct
_atom_sites_solution_secondary difmap
_cell_angle_alpha 90.00
_cell_angle_beta 94.630(10)
_cell_angle_gamma 90.00
_cell_formula_units_Z 4
_cell_length_a 13.893(2)
_cell_length_b 14.248(2)
_cell_length_c 8.6620(10)
_cell_measurement_reflns_used 28
_cell_measurement_temperature 291(2)
_cell_measurement_theta_max 14.38
_cell_measurement_theta_min 2.76
_cell_volume 1709.0(4)
_computing_cell_refinement XSCANS
_computing_data_collection 'XSCANS (Siemens, 1994)'
_computing_data_reduction 'SHELXTL (Sheldrick, 1997)'
_computing_molecular_graphics SHELXTL
_computing_publication_material SHELXTL
_computing_structure_refinement SHELXTL
_computing_structure_solution SHELXTL
_diffrn_ambient_temperature 291(2)
_diffrn_measured_fraction_theta_full 1.000
_diffrn_measured_fraction_theta_max 1.000
_diffrn_measurement_device_type 'Siemens P4'
_diffrn_measurement_method \w
_diffrn_radiation_monochromator graphite
_diffrn_radiation_source 'normal-focus sealed tube'
_diffrn_radiation_type MoK\a
_diffrn_radiation_wavelength 0.71073
_diffrn_reflns_av_R_equivalents 0.0142
_diffrn_reflns_av_sigmaI/netI 0.0421
_diffrn_reflns_limit_h_max 16
_diffrn_reflns_limit_h_min -16
_diffrn_reflns_limit_k_max 0
_diffrn_reflns_limit_k_min -16
_diffrn_reflns_limit_l_max 10
_diffrn_reflns_limit_l_min 0
_diffrn_reflns_number 3489
_diffrn_reflns_theta_full 25.00
_diffrn_reflns_theta_max 25.00
_diffrn_reflns_theta_min 1.47
_diffrn_standards_decay_% 2.50
_diffrn_standards_interval_count 97
_diffrn_standards_number 3
_exptl_absorpt_coefficient_mu 0.089
_exptl_absorpt_correction_type none
_exptl_crystal_colour colourless
_exptl_crystal_density_diffrn 1.334
_exptl_crystal_density_method 'not measured'
_exptl_crystal_description prism
_exptl_crystal_F_000 720
_exptl_crystal_size_max 0.30
_exptl_crystal_size_mid 0.25
_exptl_crystal_size_min 0.20
_refine_diff_density_max 0.166
_refine_diff_density_min -0.160
_refine_ls_extinction_coef 0.0136(14)
_refine_ls_extinction_method SHELXTL
_refine_ls_goodness_of_fit_ref 0.935
_refine_ls_hydrogen_treatment constr
_refine_ls_matrix_type full
_refine_ls_number_parameters 242
_refine_ls_number_reflns 3016
_refine_ls_number_restraints 0
_refine_ls_restrained_S_all 0.935
_refine_ls_R_factor_all 0.0685
_refine_ls_R_factor_gt 0.0384
_refine_ls_shift/su_max <0.001
_refine_ls_shift/su_mean 0.000
_refine_ls_structure_factor_coef Fsqd
_refine_ls_weighting_details 'calc w = 1/[\s^2^(Fo^2^)+(0.0517P)^2^] where P = (Fo^2^+2Fc^2^)/3'
_refine_ls_weighting_scheme calc
_refine_ls_wR_factor_gt 0.0920
_refine_ls_wR_factor_ref 0.1005
_reflns_number_gt 1944
_reflns_number_total 3016
_reflns_threshold_expression I>2\s(I)
_cod_data_source_file ob6282.cif
_cod_data_source_block I
_cod_depositor_comments
;
The following automatic conversions were performed:
'_symmetry_cell_setting' value 'Monoclinic' changed to 'monoclinic'
according to '/home/saulius/struct/CIF-dictionaries/cif_core.dic'
dictionary named 'cif_core.dic' version 2.4.1 from 2010-06-29.

Automatic conversion script
Id: cif_fix_enum 1527 2010-12-29 10:47:43Z saulius 

The following automatic conversions were performed:

'_chemical_melting_point' value '441-442' was changed to '441.5(5)' -
the average value was taken and precision was estimated.

Automatic conversion script
Id: cif_fix_values 1646 2011-03-28 12:23:43Z adriana 

The following automatic conversions were performed:

'_chemical_melting_point' value '441-442' was changed to '441.5(5)' -
the average value was taken and precision was
estimated.

'_symmetry_cell_setting' value 'Monoclinic' changed to
'monoclinic' according to
/home/saulius/struct/CIF-dictionaries/cif_core.dic dictionary named
'cif_core.dic' version 2.4.1 from 2010-06-29.

Automatic conversion script
Id: cif_fix_values 1715 2011-07-08 13:25:40Z adriana 
;
_cod_original_sg_symbol_H-M 'P 21/c'
_cod_database_code 2202801
_cod_database_fobs_code 2202801

loop_
_symmetry_equiv_pos_as_xyz
'x, y, z'
'-x, y+1/2, -z+1/2'
'-x, -y, -z'
'x, -y-1/2, z-1/2'

loop_
_atom_site_label
_atom_site_fract_x
_atom_site_fract_y
_atom_site_fract_z
_atom_site_U_iso_or_equiv
_atom_site_adp_type
_atom_site_calc_flag
_atom_site_refinement_flags
_atom_site_occupancy
_atom_site_disorder_assembly
_atom_site_disorder_group
_atom_site_type_symbol
O1 0.35318(11) 0.33848(10) 0.16333(18) 0.0622(4) Uani d . 1 . . O
O2 0.21426(10) 0.45414(10) 0.57923(17) 0.0566(4) Uani d . 1 . . O
O3 -0.01553(9) 0.61083(11) -0.19819(16) 0.0592(4) Uani d . 1 . . O
N 0.28310(11) 0.39476(10) 0.37173(18) 0.0425(4) Uani d . 1 . . N
C1 0.19369(13) 0.56770(14) 0.0802(2) 0.0439(5) Uani d . 1 . . C
H1 0.2534 0.5379 0.0863 0.053 Uiso calc R 1 . . H
C2 0.13603(12) 0.56452(13) -0.0578(2) 0.0439(5) Uani d . 1 . . C
H2 0.1572 0.5330 -0.1428 0.053 Uiso calc R 1 . . H
C3 0.04745(13) 0.60811(13) -0.0690(2) 0.0422(5) Uani d . 1 . . C
C4 0.01673(14) 0.65462(15) 0.0587(2) 0.0506(5) Uani d . 1 . . C
H4 -0.0432 0.6840 0.0521 0.061 Uiso calc R 1 . . H
C5 0.07454(13) 0.65744(14) 0.1953(2) 0.0455(5) Uani d . 1 . . C
H5 0.0530 0.6889 0.2800 0.055 Uiso calc R 1 . . H
C6 0.16485(12) 0.61400(12) 0.2092(2) 0.0370(5) Uani d . 1 . . C
C7 0.22323(13) 0.62185(12) 0.3571(2) 0.0390(5) Uani d . 1 . . C
C8 0.21981(16) 0.67888(15) 0.4772(3) 0.0525(6) Uani d . 1 . . C
C9 0.30349(15) 0.63629(14) 0.5740(2) 0.0484(5) Uani d . 1 . . C
H9 0.2859 0.6095 0.6720 0.058 Uiso calc R 1 . . H
C10 0.30681(13) 0.56229(13) 0.4394(2) 0.0378(5) Uani d . 1 . . C
C11 0.40003(12) 0.55680(12) 0.3638(2) 0.0366(4) Uani d . 1 . . C
C12 0.46988(14) 0.62763(13) 0.3860(2) 0.0427(5) Uani d . 1 . . C
C13 0.45852(16) 0.70108(14) 0.5006(2) 0.0526(6) Uani d . 1 . . C
H13 0.5038 0.7492 0.5101 0.063 Uiso calc R 1 . . H
C14 0.38680(16) 0.70196(15) 0.5913(3) 0.0563(6) Uani d . 1 . . C
H14 0.3884 0.7461 0.6705 0.068 Uiso calc R 1 . . H
C15 0.55197(14) 0.62181(15) 0.3053(2) 0.0516(6) Uani d . 1 . . C
H15 0.5982 0.6690 0.3175 0.062 Uiso calc R 1 . . H
C16 0.56663(15) 0.54765(16) 0.2075(3) 0.0557(6) Uani d . 1 . . C
H16 0.6214 0.5461 0.1525 0.067 Uiso calc R 1 . . H
C17 0.50016(14) 0.47614(15) 0.1914(2) 0.0482(5) Uani d . 1 . . C
H17 0.5108 0.4251 0.1280 0.058 Uiso calc R 1 . . H
C18 0.41687(13) 0.48051(12) 0.2704(2) 0.0387(5) Uani d . 1 . . C
C19 0.34958(14) 0.40037(13) 0.2600(2) 0.0424(5) Uani d . 1 . . C
C20 0.26616(13) 0.46691(13) 0.4748(2) 0.0413(5) Uani d . 1 . . C
C21 0.22993(15) 0.30613(13) 0.3835(3) 0.0608(6) Uani d . 1 . . C
H21A 0.1868 0.2978 0.2923 0.073 Uiso calc R 1 . . H
H21B 0.1935 0.3080 0.4730 0.073 Uiso calc R 1 . . H
H21C 0.2748 0.2548 0.3929 0.073 Uiso calc R 1 . . H
C22 0.01312(16) 0.56599(18) -0.3339(2) 0.0639(6) Uani d . 1 . . C
H22A 0.0706 0.5953 -0.3653 0.077 Uiso calc R 1 . . H
H22B -0.0376 0.5715 -0.4154 0.077 Uiso calc R 1 . . H
H22C 0.0257 0.5008 -0.3124 0.077 Uiso calc R 1 . . H
H8 0.1820(15) 0.7324(16) 0.494(2) 0.073(7) Uiso d . 1 . . H

loop_
_atom_site_aniso_label
_atom_site_aniso_U_11
_atom_site_aniso_U_22
_atom_site_aniso_U_33
_atom_site_aniso_U_12
_atom_site_aniso_U_13
_atom_site_aniso_U_23
O1 0.0683(10) 0.0456(9) 0.0718(10) 0.0030(8) -0.0009(8) -0.0206(8)
O2 0.0530(9) 0.0589(10) 0.0590(9) -0.0021(7) 0.0102(8) 0.0095(8)
O3 0.0444(8) 0.0814(11) 0.0495(9) 0.0060(7) -0.0114(7) -0.0040(8)
N 0.0426(9) 0.0315(9) 0.0522(10) -0.0031(7) -0.0038(8) 0.0009(8)
C1 0.0392(11) 0.0441(11) 0.0474(12) 0.0087(9) -0.0027(9) -0.0004(10)
C2 0.0427(11) 0.0437(11) 0.0444(11) 0.0042(9) -0.0022(9) -0.0037(10)
C3 0.0359(10) 0.0445(11) 0.0448(11) -0.0026(9) -0.0060(9) 0.0040(10)
C4 0.0350(10) 0.0606(14) 0.0555(13) 0.0111(10) -0.0009(10) 0.0007(12)
C5 0.0432(11) 0.0478(12) 0.0455(12) 0.0078(10) 0.0029(9) -0.0022(10)
C6 0.0367(10) 0.0300(10) 0.0434(11) 0.0015(8) -0.0014(9) 0.0047(9)
C7 0.0401(10) 0.0336(10) 0.0424(11) 0.0026(9) -0.0027(9) -0.0001(9)
C8 0.0568(13) 0.0440(13) 0.0557(14) 0.0125(11) -0.0023(11) -0.0092(11)
C9 0.0582(13) 0.0451(12) 0.0407(11) 0.0039(10) -0.0034(10) -0.0064(9)
C10 0.0427(11) 0.0319(10) 0.0374(10) 0.0013(8) -0.0054(8) -0.0001(9)
C11 0.0389(10) 0.0337(10) 0.0353(10) 0.0028(8) -0.0090(8) 0.0036(9)
C12 0.0453(11) 0.0365(11) 0.0435(11) -0.0013(9) -0.0128(9) 0.0104(9)
C13 0.0589(13) 0.0370(12) 0.0583(14) -0.0074(10) -0.0188(12) 0.0023(11)
C14 0.0707(15) 0.0428(12) 0.0515(13) 0.0002(11) -0.0185(12) -0.0120(10)
C15 0.0433(12) 0.0520(13) 0.0574(14) -0.0082(10) -0.0094(11) 0.0183(11)
C16 0.0421(12) 0.0693(16) 0.0554(13) 0.0010(11) 0.0024(10) 0.0154(13)
C17 0.0487(12) 0.0522(13) 0.0430(12) 0.0090(10) 0.0004(10) 0.0024(10)
C18 0.0402(10) 0.0370(11) 0.0374(10) 0.0044(9) -0.0063(9) 0.0024(9)
C19 0.0428(11) 0.0344(11) 0.0479(12) 0.0083(9) -0.0097(10) 0.0002(10)
C20 0.0369(10) 0.0421(11) 0.0432(11) 0.0024(9) -0.0074(9) 0.0047(10)
C21 0.0558(13) 0.0396(12) 0.0860(17) -0.0095(10) -0.0014(12) 0.0053(12)
C22 0.0580(14) 0.0821(17) 0.0494(13) -0.0022(13) -0.0093(11) -0.0033(13)

loop_
_atom_type_symbol
_atom_type_description
_atom_type_scat_dispersion_real
_atom_type_scat_dispersion_imag
_atom_type_scat_source
C C 0.0033 0.0016 'International Tables Vol C Tables 4.2.6.8 and 6.1.1.4'
H H 0.0000 0.0000 'International Tables Vol C Tables 4.2.6.8 and 6.1.1.4'
N N 0.0061 0.0033 'International Tables Vol C Tables 4.2.6.8 and 6.1.1.4'
O O 0.0106 0.0060 'International Tables Vol C Tables 4.2.6.8 and 6.1.1.4'

loop_
_geom_angle_atom_site_label_1
_geom_angle_atom_site_label_2
_geom_angle_atom_site_label_3
_geom_angle
_geom_angle_publ_flag
C3 O3 C22 117.47(15) no
C19 N C20 123.94(16) no
C19 N C21 117.54(17) no
C20 N C21 118.49(17) no
C2 C1 C6 121.83(17) no
C2 C1 H1 119.1 no
C6 C1 H1 119.1 no
C3 C2 C1 119.88(18) no
C3 C2 H2 120.1 no
C1 C2 H2 120.1 no
O3 C3 C2 125.57(18) ?
O3 C3 C4 115.01(17) ?
C2 C3 C4 119.43(18) no
C5 C4 C3 120.27(18) no
C5 C4 H4 119.9 no
C3 C4 H4 119.9 no
C4 C5 C6 121.33(19) no
C4 C5 H5 119.3 no
C6 C5 H5 119.3 no
C1 C6 C5 117.27(17) no
C1 C6 C7 124.53(16) ?
C5 C6 C7 118.19(17) ?
C8 C7 C6 132.98(18) ?
C8 C7 C10 92.74(16) yes
C6 C7 C10 134.11(16) yes
C7 C8 C9 96.60(17) yes
C7 C8 H8 132.1(13) no
C9 C8 H8 131.0(13) no
C14 C9 C8 111.26(17) ?
C14 C9 C10 115.26(17) ?
C8 C9 C10 85.70(14) yes
C14 C9 H9 113.9 no
C8 C9 H9 113.9 no
C10 C9 H9 113.9 no
C11 C10 C20 113.05(15) ?
C11 C10 C7 117.76(15) yes
C20 C10 C7 107.73(14) yes
C11 C10 C9 115.83(15) yes
C20 C10 C9 114.65(15) ?
C7 C10 C9 84.77(13) yes
C18 C11 C12 119.79(18) ?
C18 C11 C10 119.21(16) ?
C12 C11 C10 121.00(17) ?
C15 C12 C11 118.40(19) ?
C15 C12 C13 121.59(19) ?
C11 C12 C13 119.84(19) ?
C14 C13 C12 122.7(2) ?
C14 C13 H13 118.6 no
C12 C13 H13 118.6 no
C13 C14 C9 123.65(19) ?
C13 C14 H14 118.2 no
C9 C14 H14 118.2 no
C16 C15 C12 121.6(2) no
C16 C15 H15 119.2 no
C12 C15 H15 119.2 no
C17 C16 C15 119.9(2) no
C17 C16 H16 120.1 no
C15 C16 H16 120.1 no
C16 C17 C18 119.68(19) no
C16 C17 H17 120.2 no
C18 C17 H17 120.2 no
C11 C18 C17 120.54(18) no
C11 C18 C19 120.47(17) ?
C17 C18 C19 118.91(17) no
O1 C19 N 120.11(18) no
O1 C19 C18 122.75(19) no
N C19 C18 117.06(17) ?
O2 C20 N 120.49(18) no
O2 C20 C10 122.65(18) no
N C20 C10 116.56(17) ?
N C21 H21A 109.5 no
N C21 H21B 109.5 no
H21A C21 H21B 109.5 no
N C21 H21C 109.5 no
H21A C21 H21C 109.5 no
H21B C21 H21C 109.5 no
O3 C22 H22A 109.5 no
O3 C22 H22B 109.5 no
H22A C22 H22B 109.5 no
O3 C22 H22C 109.5 no
H22A C22 H22C 109.5 no
H22B C22 H22C 109.5 no

loop_
_geom_bond_atom_site_label_1
_geom_bond_atom_site_label_2
_geom_bond_site_symmetry_2
_geom_bond_distance
_geom_bond_publ_flag
O1 C19 . 1.220(2) no
O2 C20 . 1.215(2) no
O3 C3 . 1.364(2) no
O3 C22 . 1.423(2) no
N C19 . 1.393(2) no
N C20 . 1.394(2) no
N C21 . 1.471(2) no
C1 C2 . 1.385(2) no
C1 C6 . 1.385(2) no
C1 H1 . 0.9300 no
C2 C3 . 1.375(2) no
C2 H2 . 0.9300 no
C3 C4 . 1.386(3) no
C4 C5 . 1.376(3) no
C4 H4 . 0.9300 no
C5 C6 . 1.396(2) no
C5 H5 . 0.9300 no
C6 C7 . 1.464(2) ?
C7 C8 . 1.323(3) yes
C7 C10 . 1.563(2) yes
C8 C9 . 1.505(3) yes
C8 H8 . 0.94(2) no
C9 C14 . 1.486(3) yes
C9 C10 . 1.576(2) yes
C9 H9 . 0.9800 no
C10 C11 . 1.499(3) yes
C10 C20 . 1.513(3) ?
C11 C18 . 1.386(2) no
C11 C12 . 1.403(2) yes
C12 C15 . 1.387(3) no
C12 C13 . 1.460(3) yes
C13 C14 . 1.318(3) yes
C13 H13 . 0.9300 no
C14 H14 . 0.9300 no
C15 C16 . 1.380(3) no
C15 H15 . 0.9300 no
C16 C17 . 1.375(3) no
C16 H16 . 0.9300 no
C17 C18 . 1.393(3) no
C17 H17 . 0.9300 no
C18 C19 . 1.474(3) ?
C21 H21A . 0.9600 no
C21 H21B . 0.9600 no
C21 H21C . 0.9600 no
C22 H22A . 0.9600 no
C22 H22B . 0.9600 no
C22 H22C . 0.9600 no

loop_
_geom_torsion_atom_site_label_1
_geom_torsion_atom_site_label_2
_geom_torsion_atom_site_label_3
_geom_torsion_atom_site_label_4
_geom_torsion
_geom_torsion_publ_flag
C6 C1 C2 C3 0.0(3) no
C22 O3 C3 C2 -0.9(3) yes
C22 O3 C3 C4 178.66(19) no
C1 C2 C3 O3 179.38(18) no
C1 C2 C3 C4 -0.2(3) no
O3 C3 C4 C5 -179.38(18) no
C2 C3 C4 C5 0.2(3) no
C3 C4 C5 C6 0.0(3) no
C2 C1 C6 C5 0.3(3) no
C2 C1 C6 C7 -178.50(18) ?
C4 C5 C6 C1 -0.2(3) no
C4 C5 C6 C7 178.61(18) no
C1 C6 C7 C8 161.4(2) ?
C5 C6 C7 C8 -17.3(3) ?
C1 C6 C7 C10 -24.6(3) yes
C5 C6 C7 C10 156.70(19) ?
C6 C7 C8 C9 179.2(2) ?
C10 C7 C8 C9 3.48(16) yes
C7 C8 C9 C14 112.0(2) ?
C7 C8 C9 C10 -3.45(16) ?
C8 C7 C10 C11 -119.82(18) yes
C6 C7 C10 C11 64.6(3) ?
C8 C7 C10 C20 110.92(17) ?
C6 C7 C10 C20 -64.7(3) yes
C8 C7 C10 C9 -3.31(16) ?
C6 C7 C10 C9 -178.9(2) ?
C14 C9 C10 C11 9.8(2) ?
C8 C9 C10 C11 121.29(17) ?
C14 C9 C10 C20 144.29(17) ?
C8 C9 C10 C20 -104.21(17) yes
C14 C9 C10 C7 -108.58(17) ?
C8 C9 C10 C7 2.92(14) yes
C20 C10 C11 C18 30.3(2) ?
C7 C10 C11 C18 -96.4(2) ?
C9 C10 C11 C18 165.49(15) ?
C20 C10 C11 C12 -149.91(16) ?
C7 C10 C11 C12 83.4(2) ?
C9 C10 C11 C12 -14.7(2) ?
C18 C11 C12 C15 3.9(3) no
C10 C11 C12 C15 -175.90(16) ?
C18 C11 C12 C13 -171.50(16) no
C10 C11 C12 C13 8.7(2) ?
C15 C12 C13 C14 -172.00(19) no
C11 C12 C13 C14 3.3(3) ?
C12 C13 C14 C9 -8.1(3) ?
C8 C9 C14 C13 -94.3(2) yes
C10 C9 C14 C13 1.1(3) ?
C11 C12 C15 C16 -1.3(3) no
C13 C12 C15 C16 174.04(17) no
C12 C15 C16 C17 -1.7(3) no
C15 C16 C17 C18 2.0(3) no
C12 C11 C18 C17 -3.7(3) no
C10 C11 C18 C17 176.16(15) ?
C12 C11 C18 C19 172.96(16) no
C10 C11 C18 C19 -7.2(2) ?
C16 C17 C18 C11 0.7(3) no
C16 C17 C18 C19 -175.99(17) no
C20 N C19 O1 -172.21(16) no
C21 N C19 O1 9.6(3) no
C20 N C19 C18 10.9(2) ?
C21 N C19 C18 -167.30(16) no
C11 C18 C19 O1 168.93(17) no
C17 C18 C19 O1 -14.4(3) no
C11 C18 C19 N -14.3(2) no
C17 C18 C19 N 162.37(16) no
C19 N C20 O2 -172.68(17) no
C21 N C20 O2 5.5(3) no
C19 N C20 C10 13.4(2) ?
C21 N C20 C10 -168.38(16) no
C11 C10 C20 O2 153.14(17) ?
C7 C10 C20 O2 -75.0(2) ?
C9 C10 C20 O2 17.4(2) ?
C11 C10 C20 N -33.1(2) ?
C7 C10 C20 N 98.76(17) ?
C9 C10 C20 N -168.86(15) ?
